data_1560387
loop_
_publ_author_name
'Toledo, Dominique'
'Vega, Andr\'es'
'Pizarro, Nancy'
'Baggio, Ricardo'
'Pe\~na, Octavio'
'Roisnel, Thierry'
'Pivan, Jean-Yves'
'Moreno, Yanko'

_publ_section_title
;
 Comparitive study on structural, magnetic and spectroscopic properties of
 four new copper(II) coordination polymers with 4&#x2032;-substituted
 terpyridine ligands
;
_journal_name_full 'Journal of Solid State Chemistry'
_journal_page_first 78
_journal_page_last 88
_journal_paper_doi 10.1016/j.jssc.2017.05.017
_journal_volume 253
_journal_year 2017
_chemical_formula_sum 'C30 H17 Cu F12 N3 O4 S'
_chemical_formula_weight 807.07
_space_group_crystal_system monoclinic
_space_group_IT_number 14
_space_group_name_Hall '-P 2yn'
_space_group_name_H-M_alt 'P 1 21/n 1'
_atom_sites_solution_hydrogens geom
_cell_angle_alpha 90
_cell_angle_beta 90.73(3)
_cell_angle_gamma 90
_cell_formula_units_Z 4
_cell_length_a 12.243(2)
_cell_length_b 15.603(3)
_cell_length_c 16.475(3)
_cell_measurement_temperature 293(2)
_cell_volume 3146.9(10)
_computing_structure_refinement 'SHELXL-2014/6 (Sheldrick, 2014)'
_diffrn_ambient_temperature 293(2)
_diffrn_measured_fraction_theta_full 0.995
_diffrn_measured_fraction_theta_max 0.938
_diffrn_radiation_type MoK\a
_diffrn_radiation_wavelength 0.71073
_diffrn_reflns_av_R_equivalents 0.1178
_diffrn_reflns_av_unetI/netI 0.0851
_diffrn_reflns_Laue_measured_fraction_full 0.995
_diffrn_reflns_Laue_measured_fraction_max 0.938
_diffrn_reflns_limit_h_max 17
_diffrn_reflns_limit_h_min -16
_diffrn_reflns_limit_k_max 21
_diffrn_reflns_limit_k_min -22
_diffrn_reflns_limit_l_max 23
_diffrn_reflns_limit_l_min -23
_diffrn_reflns_number 65910
_diffrn_reflns_point_group_measured_fraction_full 0.995
_diffrn_reflns_point_group_measured_fraction_max 0.938
_diffrn_reflns_theta_full 25.250
_diffrn_reflns_theta_max 30.340
_diffrn_reflns_theta_min 2.439
_exptl_absorpt_coefficient_mu 0.874
_exptl_crystal_density_diffrn 1.704
_exptl_crystal_F_000 1612
_refine_diff_density_max 1.048
_refine_diff_density_min -0.844
_refine_diff_density_rms 0.104
_refine_ls_extinction_coef .
_refine_ls_extinction_method none
_refine_ls_goodness_of_fit_ref 1.045
_refine_ls_hydrogen_treatment constr
_refine_ls_matrix_type full
_refine_ls_number_parameters 505
_refine_ls_number_reflns 8884
_refine_ls_number_restraints 544
_refine_ls_restrained_S_all 1.066
_refine_ls_R_factor_all 0.1540
_refine_ls_R_factor_gt 0.0771
_refine_ls_shift/su_max 0.002
_refine_ls_shift/su_mean 0.000
_refine_ls_structure_factor_coef Fsqd
_refine_ls_weighting_details 'w=1/[\s^2^(Fo^2^)+(0.1176P)^2^+3.9899P] where P=(Fo^2^+2Fc^2^)/3'
_refine_ls_weighting_scheme calc
_refine_ls_wR_factor_gt 0.2072
_refine_ls_wR_factor_ref 0.2523
_reflns_Friedel_coverage 0.000
_reflns_Friedel_fraction_full .
_reflns_Friedel_fraction_max .
_reflns_number_gt 4563
_reflns_number_total 8884
_reflns_threshold_expression 'I > 2\s(I)'
_cod_data_source_file 1.cif
_cod_data_source_block 1
_cod_original_cell_volume 3146.8(11)
_cod_original_sg_symbol_H-M 'P 21/n'
_cod_database_code 1560387
_shelx_space_group_comment
;
The symmetry employed for this shelxl refinement is uniquely defined
by the following loop, which should always be used as a source of
symmetry information in preference to the above space-group names.
They are only intended as comments.
;

loop_
_space_group_symop_operation_xyz
'x, y, z'
'-x+1/2, y+1/2, -z+1/2'
'-x, -y, -z'
'x-1/2, -y-1/2, z-1/2'

loop_
_atom_site_label
_atom_site_type_symbol
_atom_site_fract_x
_atom_site_fract_y
_atom_site_fract_z
_atom_site_U_iso_or_equiv
_atom_site_adp_type
_atom_site_occupancy
_atom_site_site_symmetry_order
_atom_site_calc_flag
_atom_site_refinement_flags_posn
_atom_site_refinement_flags_adp
_atom_site_refinement_flags_occupancy
_atom_site_disorder_assembly
_atom_site_disorder_group
Cu1 Cu 0.75367(4) 0.88667(3) 0.88286(3) 0.03399(19) Uani 1 1 d . U . . .
S1 S 1.36665(13) 0.35856(10) 0.91183(11) 0.0615(4) Uani 1 1 d . U . . .
N1 N 0.8765(3) 0.8003(2) 0.8858(2) 0.0340(7) Uani 1 1 d D U . . .
N2 N 1.2541(2) 0.6867(2) 0.8871(2) 0.0353(8) Uani 1 1 d D U . . .
N3 N 1.6314(3) 0.8008(2) 0.8876(2) 0.0342(7) Uani 1 1 d D U . . .
C1 C 1.0570(3) 0.7687(2) 0.8416(3) 0.0381(9) Uani 1 1 d D U . . .
H1 H 1.1167 0.7842 0.8105 0.046 Uiso 1 1 calc R U . . .
C2 C 0.9639(3) 0.8187(3) 0.8412(3) 0.0379(9) Uani 1 1 d D U . . .
H2 H 0.9619 0.8672 0.8085 0.045 Uiso 1 1 calc R U . . .
C3 C 0.8801(3) 0.7295(2) 0.9315(3) 0.0379(9) Uani 1 1 d D U . . .
H3 H 0.8200 0.7162 0.9631 0.046 Uiso 1 1 calc R U . . .
C4 C 0.9691(3) 0.6754(3) 0.9337(3) 0.0370(9) Uani 1 1 d D U . . .
H4 H 0.9678 0.6258 0.9650 0.044 Uiso 1 1 calc R U . . .
C5 C 1.0604(3) 0.6954(2) 0.8889(2) 0.0325(7) Uani 1 1 d D U . . .
C6 C 1.1607(3) 0.6424(2) 0.8881(3) 0.0329(8) Uani 1 1 d D U . . .
C7 C 1.1569(3) 0.5538(2) 0.8854(3) 0.0369(9) Uani 1 1 d D U . . .
H7 H 1.0901 0.5255 0.8877 0.044 Uiso 1 1 calc R U . . .
C8 C 1.2526(3) 0.5074(2) 0.8793(3) 0.0336(8) Uani 1 1 d D U . . .
C9 C 1.3493(3) 0.5532(2) 0.8781(3) 0.0381(9) Uani 1 1 d D U . . .
H9 H 1.4156 0.5246 0.8738 0.046 Uiso 1 1 calc R U . . .
C10 C 1.3469(3) 0.6417(2) 0.8835(3) 0.0344(8) Uani 1 1 d D U . . .
C11 C 1.4474(3) 0.6946(2) 0.8853(3) 0.0346(8) Uani 1 1 d D U . . .
C12 C 1.5405(3) 0.6739(3) 0.8429(3) 0.0395(9) Uani 1 1 d D U . . .
H12 H 1.5430 0.6234 0.8130 0.047 Uiso 1 1 calc R U . . .
C13 C 1.6298(3) 0.7280(2) 0.8448(3) 0.0392(9) Uani 1 1 d D U . . .
H13 H 1.6912 0.7132 0.8152 0.047 Uiso 1 1 calc R U . . .
C14 C 1.5422(3) 0.8209(3) 0.9294(3) 0.0400(10) Uani 1 1 d D U . . .
H14 H 1.5421 0.8712 0.9597 0.048 Uiso 1 1 calc R U . . .
C15 C 1.4501(3) 0.7699(2) 0.9295(3) 0.0413(10) Uani 1 1 d D U . . .
H15 H 1.3896 0.7862 0.9594 0.050 Uiso 1 1 calc R U . . .
C16 C 1.2527(4) 0.4129(2) 0.8756(3) 0.0415(8) Uani 1 1 d D U . . .
C17 C 1.3118(5) 0.2627(4) 0.8837(4) 0.0630(13) Uani 1 1 d D U . . .
H17 H 1.3471 0.2105 0.8915 0.076 Uiso 1 1 calc R U . . .
C18 C 1.2139(5) 0.2701(3) 0.8495(4) 0.0596(12) Uani 1 1 d D U . . .
H18 H 1.1737 0.2232 0.8310 0.071 Uiso 1 1 calc R U . . .
C19 C 1.1750(4) 0.3570(3) 0.8435(3) 0.0476(9) Uani 1 1 d D U . . .
C20 C 1.0723(5) 0.3773(4) 0.8055(5) 0.0682(16) Uani 1 1 d . U . . .
H20A H 1.0361 0.3253 0.7893 0.102 Uiso 1 1 calc R U . . .
H20B H 1.0274 0.4078 0.8431 0.102 Uiso 1 1 calc R U . . .
H20C H 1.0844 0.4123 0.7585 0.102 Uiso 1 1 calc R U . . .
O1A O 0.7539(3) 0.8827(2) 0.7447(2) 0.0542(8) Uani 1 1 d . U . . .
O2A O 0.6440(3) 0.9813(2) 0.8678(2) 0.0433(7) Uani 1 1 d . U . . .
C1A C 0.7285(4) 0.9470(3) 0.7048(2) 0.0489(10) Uani 1 1 d D U . . .
C2A C 0.6774(5) 1.0204(4) 0.7310(3) 0.0531(11) Uani 1 1 d . U . . .
H2A H 0.6674 1.0648 0.6939 0.064 Uiso 1 1 calc R U . . .
C3A C 0.6406(3) 1.0319(2) 0.8080(3) 0.0404(8) Uani 1 1 d D U . . .
C4A C 0.7584(4) 0.9428(3) 0.6160(3) 0.0899(15) Uani 1 1 d D U . . .
C5A C 0.5839(3) 1.1160(3) 0.8245(2) 0.0624(10) Uani 1 1 d D U . . .
O1B O 0.8645(3) 0.9801(2) 0.8789(2) 0.0407(7) Uani 1 1 d . U . . .
O2B O 0.7447(3) 0.9158(2) 1.0169(2) 0.0448(7) Uani 1 1 d . U . . .
C1B C 0.8781(3) 1.0395(2) 0.9294(2) 0.0387(8) Uani 1 1 d D U . . .
C2B C 0.8400(4) 1.0471(3) 1.0061(3) 0.0486(11) Uani 1 1 d . U . . .
H2B H 0.8561 1.0971 1.0346 0.058 Uiso 1 1 calc R U . . .
C3B C 0.7779(3) 0.9844(3) 1.0450(2) 0.0412(9) Uani 1 1 d D U . . .
C4B C 0.9417(3) 1.1132(2) 0.8936(2) 0.0575(9) Uani 1 1 d D U . . .
C5B C 0.7363(3) 1.0042(2) 1.1292(2) 0.0647(10) Uani 1 1 d D U . . .
F4AA F 0.7191(8) 1.0063(4) 0.5729(3) 0.138(3) Uani 0.643(8) 1 d D U P A 1
F4AB F 0.8655(4) 0.9460(8) 0.6064(4) 0.149(4) Uani 0.643(8) 1 d D U P A 1
F4AC F 0.7265(8) 0.8722(4) 0.5807(3) 0.127(3) Uani 0.643(8) 1 d D U P A 1
F4AD F 0.8145(10) 1.0089(6) 0.5916(4) 0.110(3) Uiso 0.357(8) 1 d D U P A 2
F4AE F 0.8151(10) 0.8745(6) 0.5977(5) 0.110(3) Uiso 0.357(8) 1 d D U P A 2
F4AF F 0.6706(6) 0.9399(9) 0.5685(3) 0.110(3) Uiso 0.357(8) 1 d D U P A 2
F5AA F 0.5713(6) 1.1315(3) 0.9014(2) 0.138(3) Uani 0.821(7) 1 d D U P B 1
F5AB F 0.4852(3) 1.1189(3) 0.7911(3) 0.0907(17) Uani 0.821(7) 1 d D U P B 1
F5AC F 0.6350(4) 1.1823(2) 0.7934(4) 0.0950(19) Uani 0.821(7) 1 d D U P B 1
F5AD F 0.4950(10) 1.1065(5) 0.8676(12) 0.110(3) Uiso 0.179(7) 1 d D U P B 2
F5AE F 0.5545(16) 1.1572(8) 0.7588(4) 0.110(3) Uiso 0.179(7) 1 d D U P B 2
F5AF F 0.6461(9) 1.1692(6) 0.8667(12) 0.110(3) Uiso 0.179(7) 1 d D U P B 2
F4BA F 0.9878(4) 1.1625(3) 0.9483(2) 0.117(2) Uani 0.893(6) 1 d D U P C 2
F4BB F 0.8801(3) 1.1626(3) 0.8475(3) 0.0877(16) Uani 0.893(6) 1 d D U P C 2
F4BC F 1.0216(3) 1.0873(3) 0.8464(2) 0.0796(14) Uani 0.893(6) 1 d D U P C 2
F4BD F 0.9006(18) 1.1883(3) 0.9130(18) 0.110(3) Uiso 0.107(6) 1 d D U P C 2
F4BE F 0.944(2) 1.1115(13) 0.8141(3) 0.110(3) Uiso 0.107(6) 1 d D U P C 2
F4BF F 1.0440(8) 1.1150(14) 0.9183(17) 0.110(3) Uiso 0.107(6) 1 d D U P C 2
F5BA F 0.6356(4) 1.0339(4) 1.1270(3) 0.117(2) Uani 0.927(7) 1 d D U P D 1
F5BB F 0.7950(4) 1.0618(3) 1.1676(2) 0.128(2) Uani 0.927(7) 1 d D U P D 1
F5BC F 0.7336(3) 0.93656(19) 1.17629(19) 0.0677(13) Uani 0.927(7) 1 d D U P D 1
F5BD F 0.692(3) 1.0805(12) 1.1342(9) 0.110(3) Uiso 0.073(7) 1 d D U P D 2
F5BE F 0.8144(9) 1.002(3) 1.1847(5) 0.110(3) Uiso 0.073(7) 1 d D U P D 2
F5BF F 0.662(3) 0.9497(17) 1.1534(12) 0.110(3) Uiso 0.073(7) 1 d D U P D 2

loop_
_atom_site_aniso_label
_atom_site_aniso_U_11
_atom_site_aniso_U_22
_atom_site_aniso_U_33
_atom_site_aniso_U_23
_atom_site_aniso_U_13
_atom_site_aniso_U_12
Cu1 0.0319(3) 0.0266(3) 0.0435(3) -0.0023(2) 0.0006(2) 0.0007(2)
S1 0.0555(8) 0.0386(7) 0.0904(11) 0.0042(7) -0.0024(7) 0.0087(5)
N1 0.0317(7) 0.0266(8) 0.0436(16) -0.0036(9) -0.0005(8) 0.0005(7)
N2 0.0334(8) 0.0293(11) 0.043(2) -0.0024(12) -0.0009(9) 0.0016(8)
N3 0.0305(13) 0.0296(13) 0.0424(17) -0.0051(12) 0.0003(12) 0.0005(10)
C1 0.0329(11) 0.0303(12) 0.051(2) 0.0019(13) 0.0028(12) 0.0023(10)
C2 0.0331(9) 0.0309(15) 0.050(2) 0.0013(13) 0.0024(11) 0.0027(8)
C3 0.0336(12) 0.0300(10) 0.0503(19) 0.0011(12) 0.0027(12) 0.0026(9)
C4 0.0333(10) 0.0295(14) 0.048(2) 0.0003(13) 0.0022(12) 0.0023(8)
C5 0.0316(9) 0.0252(11) 0.0407(18) -0.0055(11) -0.0013(10) -0.0004(8)
C6 0.0332(8) 0.0286(9) 0.037(2) -0.0037(10) -0.0002(9) 0.0020(6)
C7 0.0335(13) 0.0285(9) 0.049(3) -0.0040(10) -0.0019(13) 0.0021(6)
C8 0.0343(13) 0.0281(7) 0.039(2) 0.0030(9) 0.0015(11) 0.0028(5)
C9 0.0351(13) 0.0298(10) 0.049(3) -0.0016(10) 0.0045(13) 0.0017(7)
C10 0.0336(8) 0.0297(10) 0.040(2) -0.0011(10) -0.0003(9) 0.0019(7)
C11 0.0342(9) 0.0311(11) 0.0385(19) 0.0004(12) -0.0012(11) 0.0011(8)
C12 0.0348(10) 0.0361(16) 0.048(2) -0.0092(15) 0.0017(12) -0.0035(10)
C13 0.0329(12) 0.0332(13) 0.052(2) -0.0108(14) 0.0029(13) -0.0012(11)
C14 0.0330(12) 0.0349(16) 0.052(2) -0.0099(15) 0.0050(13) -0.0010(9)
C15 0.0340(14) 0.0369(12) 0.053(2) -0.0088(14) 0.0043(14) -0.0023(10)
C16 0.0454(9) 0.0280(7) 0.051(2) 0.0025(9) 0.0127(11) 0.0025(5)
C17 0.0639(18) 0.0434(8) 0.082(3) 0.0001(12) 0.0125(19) 0.0005(8)
C18 0.0626(17) 0.0382(12) 0.078(3) 0.0053(14) 0.0147(18) -0.0025(10)
C19 0.0536(12) 0.0368(11) 0.053(2) 0.0026(13) 0.0120(14) -0.0058(9)
C20 0.0663(16) 0.046(3) 0.093(4) -0.007(3) -0.010(2) 0.0012(17)
O1A 0.066(2) 0.0530(15) 0.0435(4) -0.0030(3) 0.0010(4) 0.0059(14)
O2A 0.0431(10) 0.0371(9) 0.0499(14) 0.0023(9) 0.0045(9) 0.0113(9)
C1A 0.050(2) 0.0518(15) 0.0447(11) -0.0025(8) 0.0001(13) 0.0004(14)
C2A 0.056(3) 0.0529(16) 0.0506(13) -0.0029(10) 0.0034(13) 0.0023(16)
C3A 0.039(2) 0.0337(11) 0.0481(12) -0.0001(8) -0.0025(11) 0.0025(11)
C4A 0.128(3) 0.092(3) 0.0498(11) -0.0011(10) 0.0200(15) 0.012(2)
C5A 0.0684(18) 0.0408(12) 0.078(2) -0.0009(10) 0.0081(15) 0.0157(12)
O1B 0.0402(9) 0.0338(8) 0.0481(14) -0.0029(8) 0.0015(9) -0.0069(8)
O2B 0.0591(19) 0.0313(11) 0.0439(4) -0.0039(4) 0.0039(5) -0.0079(12)
C1B 0.0425(19) 0.0299(10) 0.0437(12) 0.0014(8) -0.0002(10) -0.0059(10)
C2B 0.061(2) 0.0380(15) 0.0470(12) -0.0023(10) 0.0076(13) -0.0134(16)
C3B 0.051(2) 0.0307(11) 0.0427(11) -0.0043(7) 0.0065(12) -0.0058(12)
C4B 0.0667(17) 0.0425(12) 0.0633(16) 0.0078(10) 0.0055(12) -0.0195(11)
C5B 0.105(2) 0.0401(15) 0.0502(11) -0.0050(7) 0.0261(12) -0.0017(13)
F4AA 0.239(8) 0.124(4) 0.053(3) 0.004(3) 0.027(4) 0.070(4)
F4AB 0.129(3) 0.215(11) 0.105(6) -0.002(6) 0.0275(17) 0.008(2)
F4AC 0.212(8) 0.103(3) 0.065(4) -0.006(2) 0.011(4) -0.012(4)
F5AA 0.254(8) 0.083(4) 0.079(2) 0.0023(12) 0.0167(17) 0.101(5)
F5AB 0.0746(19) 0.088(4) 0.110(4) 0.002(3) -0.006(2) 0.0161(16)
F5AC 0.097(3) 0.0540(16) 0.134(4) 0.016(2) 0.027(3) 0.0075(19)
F4BA 0.162(5) 0.120(3) 0.0696(19) -0.0080(19) 0.017(2) -0.101(3)
F4BB 0.082(2) 0.079(2) 0.102(3) 0.038(2) -0.002(2) -0.0120(18)
F4BC 0.080(2) 0.078(2) 0.081(2) 0.002(2) 0.0171(18) -0.0099(18)
F5BA 0.118(2) 0.139(5) 0.096(3) 0.018(3) 0.0340(17) 0.035(2)
F5BB 0.194(4) 0.129(3) 0.063(2) -0.033(2) 0.051(2) -0.090(3)
F5BC 0.097(3) 0.0465(15) 0.0605(17) 0.0031(13) 0.0169(18) -0.0082(15)

loop_
_atom_type_symbol
_atom_type_description
_atom_type_scat_dispersion_real
_atom_type_scat_dispersion_imag
_atom_type_scat_source
C C 0.0033 0.0016 'International Tables Vol C Tables 4.2.6.8 and 6.1.1.4'
H H 0.0000 0.0000 'International Tables Vol C Tables 4.2.6.8 and 6.1.1.4'
N N 0.0061 0.0033 'International Tables Vol C Tables 4.2.6.8 and 6.1.1.4'
O O 0.0106 0.0060 'International Tables Vol C Tables 4.2.6.8 and 6.1.1.4'
S S 0.1246 0.1234 'International Tables Vol C Tables 4.2.6.8 and 6.1.1.4'
F F 0.0171 0.0103 'International Tables Vol C Tables 4.2.6.8 and 6.1.1.4'
Cu Cu 0.3201 1.2651 'International Tables Vol C Tables 4.2.6.8 and 6.1.1.4'

loop_
_geom_angle_atom_site_label_1
_geom_angle_atom_site_label_2
_geom_angle_atom_site_label_3
_geom_angle
_geom_angle_site_symmetry_1
_geom_angle_site_symmetry_3
O1B Cu1 O2A 84.99(15) . .
O1B Cu1 N3 174.78(13) . 1_455
O2A Cu1 N3 89.89(14) . 1_455
O1B Cu1 N1 88.96(13) . .
O2A Cu1 N1 171.79(13) . .
N3 Cu1 N1 96.23(13) 1_455 .
O1B Cu1 O2B 85.78(13) . .
O2A Cu1 O2B 86.11(14) . .
N3 Cu1 O2B 92.88(13) 1_455 .
N1 Cu1 O2B 99.00(14) . .
O1B Cu1 O1A 88.71(14) . .
O2A Cu1 O1A 84.58(14) . .
N3 Cu1 O1A 91.81(15) 1_455 .
N1 Cu1 O1A 89.74(14) . .
O2B Cu1 O1A 169.57(13) . .
C17 S1 C16 91.3(3) . .
C3 N1 C2 117.7(4) . .
C3 N1 Cu1 125.8(2) . .
C2 N1 Cu1 116.4(2) . .
C6 N2 C10 117.1(3) . .
C14 N3 C13 117.7(4) . .
C14 N3 Cu1 118.5(2) . 1_655
C13 N3 Cu1 123.4(3) . 1_655
C2 C1 C5 119.2(4) . .
C2 C1 H1 120.4 . .
C5 C1 H1 120.4 . .
N1 C2 C1 122.9(4) . .
N1 C2 H2 118.6 . .
C1 C2 H2 118.6 . .
N1 C3 C4 122.8(4) . .
N1 C3 H3 118.6 . .
C4 C3 H3 118.6 . .
C3 C4 C5 119.4(4) . .
C3 C4 H4 120.3 . .
C5 C4 H4 120.3 . .
C4 C5 C1 117.9(3) . .
C4 C5 C6 123.7(3) . .
C1 C5 C6 118.4(3) . .
N2 C6 C7 123.1(3) . .
N2 C6 C5 114.8(3) . .
C7 C6 C5 122.0(3) . .
C8 C7 C6 119.8(4) . .
C8 C7 H7 120.1 . .
C6 C7 H7 120.1 . .
C9 C8 C7 117.2(3) . .
C9 C8 C16 121.0(3) . .
C7 C8 C16 121.8(3) . .
C8 C9 C10 119.8(4) . .
C8 C9 H9 120.1 . .
C10 C9 H9 120.1 . .
N2 C10 C9 123.0(3) . .
N2 C10 C11 114.4(3) . .
C9 C10 C11 122.6(3) . .
C12 C11 C15 116.8(3) . .
C12 C11 C10 123.4(3) . .
C15 C11 C10 119.8(3) . .
C11 C12 C13 120.2(4) . .
C11 C12 H12 119.9 . .
C13 C12 H12 119.9 . .
N3 C13 C12 122.5(4) . .
N3 C13 H13 118.8 . .
C12 C13 H13 118.8 . .
N3 C14 C15 122.6(4) . .
N3 C14 H14 118.7 . .
C15 C14 H14 118.7 . .
C14 C15 C11 120.2(4) . .
C14 C15 H15 119.9 . .
C11 C15 H15 119.9 . .
C19 C16 C8 129.9(4) . .
C19 C16 S1 111.6(3) . .
C8 C16 S1 118.4(3) . .
C18 C17 S1 113.1(3) . .
C18 C17 H17 123.5 . .
S1 C17 H17 123.5 . .
C17 C18 C19 114.1(4) . .
C17 C18 H18 123.0 . .
C19 C18 H18 123.0 . .
C16 C19 C20 128.3(5) . .
C16 C19 C18 109.9(4) . .
C20 C19 C18 121.7(5) . .
C19 C20 H20A 109.5 . .
C19 C20 H20B 109.5 . .
H20A C20 H20B 109.5 . .
C19 C20 H20C 109.5 . .
H20A C20 H20C 109.5 . .
H20B C20 H20C 109.5 . .
C1A O1A Cu1 120.4(3) . .
C3A O2A Cu1 124.8(3) . .
O1A C1A C2A 128.4(4) . .
O1A C1A C4A 114.6(4) . .
C2A C1A C4A 117.0(4) . .
C3A C2A C1A 123.8(5) . .
C3A C2A H2A 118.1 . .
C1A C2A H2A 118.1 . .
O2A C3A C2A 129.5(4) . .
O2A C3A C5A 114.4(3) . .
C2A C3A C5A 116.1(4) . .
F4AC C4A F4AA 107.0(3) . .
F4AD C4A F4AE 106.8(3) . .
F4AC C4A F4AB 105.7(3) . .
F4AA C4A F4AB 105.4(3) . .
F4AD C4A F4AF 105.8(3) . .
F4AE C4A F4AF 105.4(3) . .
F4AC C4A C1A 113.0(3) . .
F4AD C4A C1A 113.5(3) . .
F4AA C4A C1A 113.6(3) . .
F4AE C4A C1A 113.1(3) . .
F4AB C4A C1A 111.4(3) . .
F4AF C4A C1A 111.6(3) . .
F5AA C5A F5AC 107.2(3) . .
F5AE C5A F5AD 106.3(3) . .
F5AE C5A F5AF 106.1(3) . .
F5AD C5A F5AF 105.3(3) . .
F5AA C5A F5AB 106.2(3) . .
F5AC C5A F5AB 104.3(3) . .
F5AA C5A C3A 113.4(3) . .
F5AE C5A C3A 113.7(3) . .
F5AC C5A C3A 113.0(3) . .
F5AD C5A C3A 112.6(3) . .
F5AF C5A C3A 112.2(3) . .
F5AB C5A C3A 112.0(3) . .
C1B O1B Cu1 127.1(3) . .
C3B O2B Cu1 121.5(3) . .
O1B C1B C2B 129.5(4) . .
O1B C1B C4B 111.6(3) . .
C2B C1B C4B 118.8(3) . .
C1B C2B C3B 124.1(4) . .
C1B C2B H2B 117.9 . .
C3B C2B H2B 117.9 . .
O2B C3B C2B 127.8(4) . .
O2B C3B C5B 114.0(3) . .
C2B C3B C5B 117.9(3) . .
F4BA C4B F4BE 133.3(5) . .
F4BA C4B F4BF 51.0(14) . .
F4BE C4B F4BF 106.1(3) . .
F4BA C4B F4BB 107.0(3) . .
F4BE C4B F4BB 56.8(14) . .
F4BF C4B F4BB 134.8(5) . .
F4BA C4B F4BD 58.1(14) . .
F4BE C4B F4BD 105.8(3) . .
F4BF C4B F4BD 105.7(3) . .
F4BB C4B F4BD 53.1(14) . .
F4BA C4B F4BC 105.6(3) . .
F4BE C4B F4BC 51.7(14) . .
F4BF C4B F4BC 58.6(14) . .
F4BB C4B F4BC 105.2(3) . .
F4BD C4B F4BC 134.6(5) . .
F4BA C4B C1B 113.5(3) . .
F4BE C4B C1B 113.1(3) . .
F4BF C4B C1B 112.9(3) . .
F4BB C4B C1B 112.2(3) . .
F4BD C4B C1B 112.5(3) . .
F4BC C4B C1B 112.7(3) . .
F5BD C5B F5BF 106.3(3) . .
F5BB C5B F5BC 106.5(3) . .
F5BB C5B F5BA 106.2(3) . .
F5BC C5B F5BA 105.6(3) . .
F5BD C5B F5BE 105.9(3) . .
F5BF C5B F5BE 106.0(3) . .
F5BB C5B C3B 113.2(3) . .
F5BD C5B C3B 112.7(3) . .
F5BF C5B C3B 112.9(3) . .
F5BC C5B C3B 112.9(3) . .
F5BA C5B C3B 111.9(3) . .
F5BE C5B C3B 112.5(3) . .
F4BF F4BA F4BD 121.3(5) . .
F4BF F4BA C4B 64.7(7) . .
F4BD F4BA C4B 61.3(7) . .
F4BE F4BB F4BD 119.7(5) . .
F4BE F4BB C4B 61.5(7) . .
F4BD F4BB C4B 63.6(7) . .
F4BE F4BC F4BF 118.8(5) . .
F4BE F4BC C4B 63.7(7) . .
F4BF F4BC C4B 60.4(7) . .
F4BB F4BD F4BA 118.6(5) . .
F4BB F4BD C4B 63.3(7) . .
F4BA F4BD C4B 60.6(7) . .
F4BB F4BE F4BC 121.6(5) . .
F4BB F4BE C4B 61.7(7) . .
F4BC F4BE C4B 64.6(7) . .
F4BA F4BF C4B 64.2(7) . .
F4BA F4BF F4BC 120.0(5) . .
C4B F4BF F4BC 61.1(7) . .

loop_
_geom_bond_atom_site_label_1
_geom_bond_atom_site_label_2
_geom_bond_distance
_geom_bond_site_symmetry_2
Cu1 O1B 1.993(3) .
Cu1 O2A 2.009(3) .
Cu1 N3 2.011(3) 1_455
Cu1 N1 2.019(3) .
Cu1 O2B 2.259(3) .
Cu1 O1A 2.277(4) .
S1 C17 1.702(6) .
S1 C16 1.732(5) .
N1 C3 1.337(3) .
N1 C2 1.338(3) .
N2 C6 1.337(3) .
N2 C10 1.338(3) .
N3 C14 1.336(3) .
N3 C13 1.337(3) .
N3 Cu1 2.012(3) 1_655
C1 C2 1.380(3) .
C1 C5 1.385(3) .
C1 H1 0.9300 .
C2 H2 0.9300 .
C3 C4 1.379(3) .
C3 H3 0.9300 .
C4 C5 1.383(3) .
C4 H4 0.9300 .
C5 C6 1.481(4) .
C6 C7 1.383(3) .
C7 C8 1.383(3) .
C7 H7 0.9300 .
C8 C9 1.383(3) .
C8 C16 1.477(4) .
C9 C10 1.384(3) .
C9 H9 0.9300 .
C10 C11 1.481(4) .
C11 C12 1.382(3) .
C11 C15 1.383(3) .
C12 C13 1.382(3) .
C12 H12 0.9300 .
C13 H13 0.9300 .
C14 C15 1.380(3) .
C14 H14 0.9300 .
C15 H15 0.9300 .
C16 C19 1.391(7) .
C17 C18 1.323(8) .
C17 H17 0.9300 .
C18 C19 1.440(8) .
C18 H18 0.9300 .
C19 C20 1.433(8) .
C20 H20A 0.9600 .
C20 H20B 0.9600 .
C20 H20C 0.9600 .
O1A C1A 1.236(6) .
O2A C3A 1.262(5) .
C1A C2A 1.377(7) .
C1A C4A 1.515(5) .
C2A C3A 1.364(7) .
C2A H2A 0.9300 .
C3A C5A 1.511(5) .
C4A F4AC 1.304(3) .
C4A F4AD 1.305(3) .
C4A F4AA 1.307(3) .
C4A F4AE 1.310(3) .
C4A F4AB 1.324(3) .
C4A F4AF 1.322(3) .
C5A F5AA 1.300(3) .
C5A F5AE 1.306(3) .
C5A F5AC 1.317(3) .
C5A F5AD 1.315(3) .
C5A F5AF 1.319(3) .
C5A F5AB 1.323(3) .
O1B C1B 1.255(5) .
O2B C3B 1.234(5) .
C1B C2B 1.359(6) .
C1B C4B 1.511(5) .
C2B C3B 1.399(6) .
C2B H2B 0.9300 .
C3B C5B 1.515(5) .
C4B F4BA 1.307(3) .
C4B F4BE 1.311(3) .
C4B F4BF 1.312(3) .
C4B F4BB 1.313(3) .
C4B F4BD 1.316(3) .
C4B F4BC 1.321(3) .
C5B F5BB 1.308(3) .
C5B F5BD 1.312(3) .
C5B F5BF 1.310(3) .
C5B F5BC 1.311(3) .
C5B F5BA 1.318(3) .
C5B F5BE 1.315(3) .
F4BA F4BF 1.13(3) .
F4BA F4BD 1.27(3) .
F4BB F4BE 1.25(3) .
F4BB F4BD 1.17(3) .
F4BC F4BE 1.15(3) .
F4BC F4BF 1.29(3) .

loop_
_geom_hbond_atom_site_label_D
_geom_hbond_atom_site_label_H
_geom_hbond_atom_site_label_A
_geom_hbond_distance_DH
_geom_hbond_distance_HA
_geom_hbond_distance_DA
_geom_hbond_angle_DHA
_geom_hbond_site_symmetry_A
C12 H12 F4BE 0.93 2.11 2.772(8) 127.1 2_746
C17 H17 F5AD 0.93 2.47 3.325(9) 153.4 1_645
